data_1564450
loop_
_publ_author_name
'Mikata, Yuji'
'Murakami, Kana'
'Ochi, Ayaka'
'Nakagaki, Fumie'
'Naito, Kyoko'
'Matsumoto, Arimasa'
'Mitsuhashi, Ryoji'
'Mikuriya, Masahiro'

_publ_section_title
;
 Conversion of (&#x00B5;-OH)2Mn2(II,II) complex to
 (&#x00B5;-O)2Mn2(III,III) core supported by a quinoxaline-based
 tetranitrogen ligand
;
_journal_name_full 'Inorganica Chimica Acta'
_journal_page_first 119688
_journal_paper_doi 10.1016/j.ica.2020.119688
_journal_volume 509
_journal_year 2020
_chemical_formula_moiety 'C48 H56 Cl2 Mn2 N14 O10'
_chemical_formula_sum 'C48 H56 Cl2 Mn2 N14 O10'
_chemical_formula_weight 1169.84
_space_group_crystal_system monoclinic
_space_group_IT_number 15
_space_group_name_Hall '-C 2yc'
_space_group_name_H-M_alt 'C 1 2/c 1'
_atom_sites_solution_hydrogens geom
_atom_sites_solution_primary direct
_atom_sites_solution_secondary difmap
_cell_angle_alpha 90.0000
_cell_angle_beta 90.040(3)
_cell_angle_gamma 90.0000
_cell_formula_units_Z 4
_cell_length_a 18.612(5)
_cell_length_b 14.332(4)
_cell_length_c 19.499(5)
_cell_measurement_reflns_used 6196
_cell_measurement_temperature 123
_cell_measurement_theta_max 27.51
_cell_measurement_theta_min 3.03
_cell_volume 5201(2)
_computing_cell_refinement CrystalClear
_computing_data_collection 'CrystalClear (Rigaku/MSC Inc., 2006)'
_computing_data_reduction CrystalClear
_computing_molecular_graphics 'CrystalStructure 4.2.5'
_computing_publication_material 'CrystalStructure 4.2.5 (Rigaku, 2017)'
_computing_structure_refinement 'SHELXL Version 2016/6 (Sheldrick, 2008)'
_computing_structure_solution 'SIR92 (Altomare, et al., 1994)'
_diffrn_ambient_temperature 123
_diffrn_detector_area_resol_mean 7.314
_diffrn_measured_fraction_theta_full 0.992
_diffrn_measured_fraction_theta_max 0.987
_diffrn_measurement_device_type 'Rigaku Mercury70'
_diffrn_measurement_method \w
_diffrn_radiation_type 'Mo K\a'
_diffrn_radiation_wavelength 0.71070
_diffrn_reflns_av_R_equivalents 0.0415
_diffrn_reflns_Laue_measured_fraction_full 0.992
_diffrn_reflns_Laue_measured_fraction_max 0.987
_diffrn_reflns_limit_h_max 23
_diffrn_reflns_limit_h_min -24
_diffrn_reflns_limit_k_max 18
_diffrn_reflns_limit_k_min -18
_diffrn_reflns_limit_l_max 24
_diffrn_reflns_limit_l_min -24
_diffrn_reflns_number 19973
_diffrn_reflns_point_group_measured_fraction_full 0.992
_diffrn_reflns_point_group_measured_fraction_max 0.987
_diffrn_reflns_theta_full 25.241
_diffrn_reflns_theta_max 27.477
_diffrn_reflns_theta_min 3.027
_diffrn_standards_interval_count .
_diffrn_standards_number 0
_exptl_absorpt_coefficient_mu 0.660
_exptl_absorpt_correction_T_max 0.876
_exptl_absorpt_correction_T_min 0.661
_exptl_absorpt_correction_type multi-scan
_exptl_absorpt_process_details 'REQAB (Rigaku, 1998)'
_exptl_crystal_colour orange
_exptl_crystal_density_diffrn 1.494
_exptl_crystal_density_method 'not measured'
_exptl_crystal_description unknown
_exptl_crystal_F_000 2424.00
_exptl_crystal_size_max 0.300
_exptl_crystal_size_mid 0.200
_exptl_crystal_size_min 0.200
_refine_diff_density_max 0.43
_refine_diff_density_min -0.65
_refine_ls_extinction_method none
_refine_ls_goodness_of_fit_ref 1.126
_refine_ls_hydrogen_treatment mixed
_refine_ls_number_parameters 350
_refine_ls_number_reflns 5893
_refine_ls_number_restraints 0
_refine_ls_R_factor_all 0.0699
_refine_ls_R_factor_gt 0.0549
_refine_ls_shift/su_max 0.002
_refine_ls_structure_factor_coef Fsqd
_refine_ls_weighting_details 'w = 1/[\s^2^(Fo^2^)+(0.0536P)^2^+5.7319P] where P=(Fo^2^+2Fc^2^)/3'
_refine_ls_weighting_scheme calc
_refine_ls_wR_factor_gt 0.1277
_refine_ls_wR_factor_ref 0.1408
_reflns_Friedel_coverage 0.000
_reflns_Friedel_fraction_full .
_reflns_Friedel_fraction_max .
_reflns_number_gt 4750
_reflns_number_total 5893
_reflns_threshold_expression F^2^>2.0\s(F^2^)
_cod_data_source_file 2.cif
_cod_data_source_block BQxDMEN-MnClO4-111117
_cod_database_code 1564450

loop_
_space_group_symop_operation_xyz
'x, y, z'
'-x, y, -z+1/2'
'x+1/2, y+1/2, z'
'-x+1/2, y+1/2, -z+1/2'
'-x, -y, -z'
'x, -y, z-1/2'
'-x+1/2, -y+1/2, -z'
'x+1/2, -y+1/2, z-1/2'

loop_
_atom_site_label
_atom_site_type_symbol
_atom_site_fract_x
_atom_site_fract_y
_atom_site_fract_z
_atom_site_U_iso_or_equiv
_atom_site_adp_type
_atom_site_occupancy
_atom_site_site_symmetry_order
_atom_site_calc_flag
_atom_site_refinement_flags_posn
_atom_site_refinement_flags_adp
_atom_site_refinement_flags_occupancy
_atom_site_disorder_assembly
_atom_site_disorder_group
Mn1 Mn 0.46896(2) 0.26551(3) 0.67578(2) 0.02543(13) Uani 1 1 d . . . . .
Cl1 Cl 0.20915(4) 0.48555(5) 0.50613(4) 0.03821(19) Uani 1 1 d . . . . .
O1 O 0.43300(11) 0.26712(13) 0.77556(10) 0.0287(4) Uani 1 1 d . . . . .
H4 H 0.3983(17) 0.267(2) 0.7885(16) 0.023(9) Uiso 1 1 d . . . . .
O2 O 0.20719(13) 0.55856(16) 0.55652(11) 0.0476(6) Uani 1 1 d . . . . .
O3 O 0.15240(14) 0.50123(17) 0.45732(12) 0.0563(7) Uani 1 1 d . . . . .
O4 O 0.19621(14) 0.39747(16) 0.53967(14) 0.0600(7) Uani 1 1 d . . . . .
O5 O 0.27725(16) 0.4845(2) 0.47461(17) 0.0829(10) Uani 1 1 d . . . . .
N1 N 0.36226(12) 0.29439(15) 0.62007(11) 0.0284(5) Uani 1 1 d . . . . .
N2 N 0.50200(12) 0.23949(15) 0.56374(12) 0.0280(5) Uani 1 1 d . . . . .
N3 N 0.45967(12) 0.43153(15) 0.65817(11) 0.0286(5) Uani 1 1 d . . . . .
N4 N 0.46382(12) 0.10146(15) 0.65535(11) 0.0282(5) Uani 1 1 d . . . . .
N5 N 0.41968(14) 0.62118(17) 0.64841(13) 0.0380(6) Uani 1 1 d . . . . .
N6 N 0.48847(13) -0.08794(16) 0.62277(12) 0.0341(5) Uani 1 1 d . . . . .
N7 N 0.2842(2) 0.2650(3) 0.8249(2) 0.1010(16) Uani 1 1 d . . . . .
C1 C 0.37933(15) 0.30238(19) 0.54565(13) 0.0304(6) Uani 1 1 d . . . . .
H1A H 0.399128 0.365113 0.535941 0.037 Uiso 1 1 calc R U . . .
H1B H 0.334851 0.294563 0.518377 0.037 Uiso 1 1 calc R U . . .
C2 C 0.43340(15) 0.22873(19) 0.52516(14) 0.0310(6) Uani 1 1 d . . . . .
H2A H 0.413079 0.166101 0.534210 0.037 Uiso 1 1 calc R U . . .
H2B H 0.443088 0.233619 0.475373 0.037 Uiso 1 1 calc R U . . .
C3 C 0.33492(14) 0.38386(18) 0.64768(14) 0.0308(6) Uani 1 1 d . . . . .
H3A H 0.315945 0.373558 0.694491 0.037 Uiso 1 1 calc R U . . .
H3B H 0.294821 0.406063 0.618563 0.037 Uiso 1 1 calc R U . . .
C4 C 0.39218(14) 0.45723(18) 0.65018(13) 0.0288(6) Uani 1 1 d . . . . .
C5 C 0.37300(16) 0.5528(2) 0.64535(15) 0.0363(6) Uani 1 1 d . . . . .
H5 H 0.323696 0.568028 0.639584 0.044 Uiso 1 1 calc R U . . .
C6 C 0.54340(17) 0.6663(2) 0.65760(15) 0.0399(7) Uani 1 1 d . . . . .
H6 H 0.530239 0.730151 0.654369 0.048 Uiso 1 1 calc R U . . .
C7 C 0.61395(17) 0.6416(2) 0.66371(17) 0.0426(7) Uani 1 1 d . . . . .
H7 H 0.649743 0.688834 0.664406 0.051 Uiso 1 1 calc R U . . .
C8 C 0.63453(17) 0.5478(2) 0.66897(16) 0.0407(7) Uani 1 1 d . . . . .
H8 H 0.683953 0.532087 0.672850 0.049 Uiso 1 1 calc R U . . .
C9 C 0.58356(15) 0.4784(2) 0.66856(15) 0.0351(6) Uani 1 1 d . . . . .
H9 H 0.597680 0.414991 0.673067 0.042 Uiso 1 1 calc R U . . .
C10 C 0.51059(15) 0.50135(18) 0.66146(13) 0.0290(6) Uani 1 1 d . . . . .
C11 C 0.49011(16) 0.59616(19) 0.65612(14) 0.0329(6) Uani 1 1 d . . . . .
C12 C 0.30628(15) 0.22232(19) 0.63058(15) 0.0341(6) Uani 1 1 d . . . . .
H12A H 0.261754 0.241818 0.607878 0.041 Uiso 1 1 calc R U . . .
H12B H 0.297497 0.214469 0.679790 0.041 Uiso 1 1 calc R U . . .
H12C H 0.322574 0.163000 0.611018 0.041 Uiso 1 1 calc R U . . .
C13 C 0.54303(14) 0.15117(19) 0.56307(14) 0.0309(6) Uani 1 1 d . . . . .
H13A H 0.591631 0.162333 0.582023 0.037 Uiso 1 1 calc R U . . .
H13B H 0.548521 0.129546 0.515138 0.037 Uiso 1 1 calc R U . . .
C14 C 0.50618(14) 0.07615(19) 0.60456(13) 0.0292(6) Uani 1 1 d . . . . .
C15 C 0.51872(15) -0.01911(19) 0.58952(15) 0.0331(6) Uani 1 1 d . . . . .
H15 H 0.550878 -0.033853 0.553291 0.040 Uiso 1 1 calc R U . . .
C16 C 0.40832(17) -0.1340(2) 0.71305(16) 0.0385(7) Uani 1 1 d . . . . .
H16 H 0.416077 -0.197777 0.702073 0.046 Uiso 1 1 calc R U . . .
C17 C 0.36345(17) -0.1106(2) 0.76538(16) 0.0397(7) Uani 1 1 d . . . . .
H17 H 0.339903 -0.158343 0.790646 0.048 Uiso 1 1 calc R U . . .
C18 C 0.35158(16) -0.0163(2) 0.78245(15) 0.0366(6) Uani 1 1 d . . . . .
H18 H 0.320364 -0.000935 0.819290 0.044 Uiso 1 1 calc R U . . .
C19 C 0.38467(15) 0.05326(19) 0.74635(14) 0.0330(6) Uani 1 1 d . . . . .
H19 H 0.376280 0.116670 0.758075 0.040 Uiso 1 1 calc R U . . .
C20 C 0.43113(14) 0.03106(18) 0.69186(14) 0.0284(6) Uani 1 1 d . . . . .
C21 C 0.44342(15) -0.06347(18) 0.67499(14) 0.0306(6) Uani 1 1 d . . . . .
C22 C 0.54683(16) 0.3130(2) 0.53270(15) 0.0362(6) Uani 1 1 d . . . . .
H22A H 0.558873 0.295602 0.485487 0.043 Uiso 1 1 calc R U . . .
H22B H 0.591111 0.320252 0.559406 0.043 Uiso 1 1 calc R U . . .
H22C H 0.520314 0.372098 0.532578 0.043 Uiso 1 1 calc R U . . .
C23 C 0.24535(18) 0.2701(3) 0.8686(2) 0.0528(9) Uani 1 1 d . . . . .
C24 C 0.1956(2) 0.2715(3) 0.92391(19) 0.0572(10) Uani 1 1 d . . . . .
H24A H 0.201207 0.214571 0.951274 0.069 Uiso 1 1 calc R U . . .
H24B H 0.146591 0.274644 0.905755 0.069 Uiso 1 1 calc R U . . .
H24C H 0.204858 0.326111 0.952823 0.069 Uiso 1 1 calc R U . . .

loop_
_atom_site_aniso_label
_atom_site_aniso_U_11
_atom_site_aniso_U_22
_atom_site_aniso_U_33
_atom_site_aniso_U_23
_atom_site_aniso_U_13
_atom_site_aniso_U_12
Mn1 0.0252(2) 0.0276(2) 0.0235(2) -0.00033(15) -0.00209(16) 0.00007(14)
Cl1 0.0370(4) 0.0428(4) 0.0348(4) -0.0029(3) -0.0075(3) 0.0079(3)
O1 0.0233(10) 0.0341(10) 0.0288(11) -0.0019(8) -0.0018(8) -0.0016(8)
O2 0.0559(14) 0.0455(13) 0.0415(13) -0.0108(10) -0.0093(11) 0.0028(10)
O3 0.0677(17) 0.0525(14) 0.0486(14) -0.0041(11) -0.0319(12) 0.0125(12)
O4 0.0677(16) 0.0390(13) 0.0733(17) 0.0108(12) -0.0340(13) -0.0061(11)
O5 0.0543(18) 0.118(3) 0.077(2) 0.0092(19) 0.0320(16) 0.0245(17)
N1 0.0260(11) 0.0299(11) 0.0293(12) 0.0000(9) -0.0020(9) -0.0006(9)
N2 0.0258(11) 0.0309(11) 0.0272(12) 0.0013(9) 0.0012(9) -0.0003(9)
N3 0.0315(12) 0.0280(11) 0.0262(11) 0.0022(9) -0.0019(9) -0.0018(9)
N4 0.0288(11) 0.0298(11) 0.0259(11) -0.0011(9) -0.0039(9) 0.0001(9)
N5 0.0464(15) 0.0297(12) 0.0379(14) -0.0001(10) 0.0004(11) 0.0023(10)
N6 0.0352(13) 0.0304(12) 0.0367(13) -0.0025(10) -0.0074(11) 0.0027(9)
N7 0.049(2) 0.160(5) 0.093(3) 0.038(3) 0.025(2) 0.026(2)
C1 0.0342(14) 0.0337(14) 0.0234(13) 0.0030(11) -0.0058(11) 0.0017(11)
C2 0.0350(15) 0.0351(14) 0.0230(13) -0.0016(10) -0.0039(11) -0.0008(11)
C3 0.0293(13) 0.0297(13) 0.0335(15) -0.0033(11) -0.0038(11) 0.0049(10)
C4 0.0310(13) 0.0304(13) 0.0251(13) 0.0003(10) -0.0025(11) 0.0012(10)
C5 0.0387(16) 0.0329(14) 0.0372(16) 0.0015(12) -0.0015(13) 0.0029(12)
C6 0.0512(19) 0.0280(14) 0.0406(17) 0.0010(12) 0.0040(14) -0.0077(12)
C7 0.0440(18) 0.0346(15) 0.0494(19) 0.0005(13) 0.0047(15) -0.0122(13)
C8 0.0339(15) 0.0416(16) 0.0466(18) -0.0032(14) 0.0027(14) -0.0064(12)
C9 0.0340(15) 0.0317(14) 0.0396(16) 0.0012(12) 0.0010(13) -0.0044(11)
C10 0.0335(14) 0.0284(13) 0.0251(13) 0.0008(10) -0.0002(11) -0.0031(10)
C11 0.0412(16) 0.0298(13) 0.0276(14) 0.0004(11) 0.0011(12) -0.0018(11)
C12 0.0292(14) 0.0350(15) 0.0380(16) -0.0008(12) -0.0034(12) -0.0022(11)
C13 0.0263(13) 0.0346(14) 0.0317(15) -0.0028(11) 0.0031(11) 0.0027(11)
C14 0.0266(13) 0.0346(14) 0.0265(13) -0.0041(11) -0.0066(11) 0.0032(10)
C15 0.0332(14) 0.0353(14) 0.0307(14) -0.0045(11) -0.0055(12) 0.0044(11)
C16 0.0464(17) 0.0273(14) 0.0418(17) 0.0007(12) -0.0087(14) -0.0022(12)
C17 0.0441(17) 0.0333(15) 0.0416(17) 0.0067(13) -0.0039(14) -0.0071(13)
C18 0.0402(16) 0.0364(15) 0.0331(15) 0.0025(12) 0.0010(13) -0.0068(12)
C19 0.0364(15) 0.0297(13) 0.0330(15) -0.0028(11) -0.0038(12) -0.0015(11)
C20 0.0292(13) 0.0276(13) 0.0284(14) -0.0021(10) -0.0087(11) -0.0002(10)
C21 0.0315(14) 0.0291(13) 0.0311(14) -0.0016(11) -0.0075(11) 0.0005(11)
C22 0.0366(15) 0.0390(15) 0.0330(15) 0.0007(12) 0.0056(12) -0.0042(12)
C23 0.0295(17) 0.064(2) 0.065(2) 0.0080(18) 0.0011(17) -0.0003(15)
C24 0.049(2) 0.074(3) 0.049(2) -0.0112(18) -0.0004(17) 0.0040(18)

loop_
_atom_type_symbol
_atom_type_description
_atom_type_scat_dispersion_real
_atom_type_scat_dispersion_imag
_atom_type_scat_source
C C 0.0033 0.0016
;
International Tables for Crystallography
(Vol. C, Tables 4.2.6.8 and 6.1.1.4)
;
H H 0.0000 0.0000
;
International Tables for Crystallography
(Vol. C, Table 6.1.1.4)
;
Cl Cl 0.1484 0.1585
;
International Tables for Crystallography
(Vol. C, Tables 4.2.6.8 and 6.1.1.4)
;
Mn Mn 0.3368 0.7283
;
International Tables for Crystallography
(Vol. C, Tables 4.2.6.8 and 6.1.1.4)
;
N N 0.0061 0.0033
;
International Tables for Crystallography
(Vol. C, Tables 4.2.6.8 and 6.1.1.4)
;
O O 0.0106 0.0060
;
International Tables for Crystallography
(Vol. C, Tables 4.2.6.8 and 6.1.1.4)
;

loop_
_geom_angle_atom_site_label_1
_geom_angle_atom_site_label_2
_geom_angle_atom_site_label_3
_geom_angle
_geom_angle_site_symmetry_1
_geom_angle_site_symmetry_3
O1 Mn1 O1 81.53(10) 2_656 .
O1 Mn1 N2 101.67(9) 2_656 .
O1 Mn1 N2 170.73(8) . .
O1 Mn1 N1 168.93(8) 2_656 .
O1 Mn1 N1 99.39(8) . .
N2 Mn1 N1 79.17(8) . .
O1 Mn1 N4 97.10(7) 2_656 .
O1 Mn1 N4 98.96(8) . .
N2 Mn1 N4 72.09(8) . .
N1 Mn1 N4 93.66(8) . .
O1 Mn1 N3 96.79(8) 2_656 .
O1 Mn1 N3 95.76(8) . .
N2 Mn1 N3 92.52(8) . .
N1 Mn1 N3 72.14(8) . .
N4 Mn1 N3 161.07(8) . .
O1 Mn1 Mn1 40.80(6) 2_656 2_656
O1 Mn1 Mn1 40.74(6) . 2_656
N2 Mn1 Mn1 141.54(6) . 2_656
N1 Mn1 Mn1 139.29(6) . 2_656
N4 Mn1 Mn1 99.78(5) . 2_656
N3 Mn1 Mn1 99.14(5) . 2_656
O5 Cl1 O2 109.22(19) . .
O5 Cl1 O3 111.92(19) . .
O2 Cl1 O3 108.65(14) . .
O5 Cl1 O4 109.84(19) . .
O2 Cl1 O4 108.86(15) . .
O3 Cl1 O4 108.30(15) . .
Mn1 O1 Mn1 98.46(10) 2_656 .
Mn1 O1 H4 131(3) 2_656 .
Mn1 O1 H4 130(3) . .
C3 N1 C12 108.2(2) . .
C3 N1 C1 111.2(2) . .
C12 N1 C1 109.8(2) . .
C3 N1 Mn1 106.31(15) . .
C12 N1 Mn1 114.59(16) . .
C1 N1 Mn1 106.80(15) . .
C22 N2 C13 108.4(2) . .
C22 N2 C2 110.6(2) . .
C13 N2 C2 110.5(2) . .
C22 N2 Mn1 115.20(17) . .
C13 N2 Mn1 106.60(16) . .
C2 N2 Mn1 105.48(16) . .
C4 N3 C10 117.2(2) . .
C4 N3 Mn1 111.16(17) . .
C10 N3 Mn1 131.31(18) . .
C14 N4 C20 116.9(2) . .
C14 N4 Mn1 111.89(17) . .
C20 N4 Mn1 130.79(17) . .
C5 N5 C11 116.4(2) . .
C15 N6 C21 116.2(2) . .
N1 C1 C2 110.2(2) . .
N1 C1 H1A 109.6 . .
C2 C1 H1A 109.6 . .
N1 C1 H1B 109.6 . .
C2 C1 H1B 109.6 . .
H1A C1 H1B 108.1 . .
N2 C2 C1 111.4(2) . .
N2 C2 H2A 109.4 . .
C1 C2 H2A 109.4 . .
N2 C2 H2B 109.4 . .
C1 C2 H2B 109.4 . .
H2A C2 H2B 108.0 . .
N1 C3 C4 112.0(2) . .
N1 C3 H3A 109.2 . .
C4 C3 H3A 109.2 . .
N1 C3 H3B 109.2 . .
C4 C3 H3B 109.2 . .
H3A C3 H3B 107.9 . .
N3 C4 C5 121.2(3) . .
N3 C4 C3 119.0(2) . .
C5 C4 C3 119.8(2) . .
N5 C5 C4 123.5(3) . .
N5 C5 H5 118.2 . .
C4 C5 H5 118.2 . .
C7 C6 C11 119.5(3) . .
C7 C6 H6 120.2 . .
C11 C6 H6 120.2 . .
C6 C7 C8 121.2(3) . .
C6 C7 H7 119.4 . .
C8 C7 H7 119.4 . .
C9 C8 C7 120.3(3) . .
C9 C8 H8 119.8 . .
C7 C8 H8 119.8 . .
C8 C9 C10 119.9(3) . .
C8 C9 H9 120.0 . .
C10 C9 H9 120.0 . .
N3 C10 C9 119.9(2) . .
N3 C10 C11 120.5(3) . .
C9 C10 C11 119.5(2) . .
N5 C11 C6 119.3(3) . .
N5 C11 C10 121.2(3) . .
C6 C11 C10 119.5(3) . .
N1 C12 H12A 109.5 . .
N1 C12 H12B 109.5 . .
H12A C12 H12B 109.5 . .
N1 C12 H12C 109.5 . .
H12A C12 H12C 109.5 . .
H12B C12 H12C 109.5 . .
N2 C13 C14 111.7(2) . .
N2 C13 H13A 109.3 . .
C14 C13 H13A 109.3 . .
N2 C13 H13B 109.3 . .
C14 C13 H13B 109.3 . .
H13A C13 H13B 107.9 . .
N4 C14 C15 121.3(3) . .
N4 C14 C13 118.6(2) . .
C15 C14 C13 120.0(2) . .
N6 C15 C14 123.6(3) . .
N6 C15 H15 118.2 . .
C14 C15 H15 118.2 . .
C17 C16 C21 120.1(3) . .
C17 C16 H16 119.9 . .
C21 C16 H16 119.9 . .
C16 C17 C18 120.6(3) . .
C16 C17 H17 119.7 . .
C18 C17 H17 119.7 . .
C19 C18 C17 120.5(3) . .
C19 C18 H18 119.8 . .
C17 C18 H18 119.8 . .
C18 C19 C20 120.1(3) . .
C18 C19 H19 120.0 . .
C20 C19 H19 120.0 . .
N4 C20 C19 119.8(2) . .
N4 C20 C21 120.7(2) . .
C19 C20 C21 119.5(3) . .
N6 C21 C20 121.3(3) . .
N6 C21 C16 119.5(2) . .
C20 C21 C16 119.2(3) . .
N2 C22 H22A 109.5 . .
N2 C22 H22B 109.5 . .
H22A C22 H22B 109.5 . .
N2 C22 H22C 109.5 . .
H22A C22 H22C 109.5 . .
H22B C22 H22C 109.5 . .
N7 C23 C24 176.9(5) . .
C23 C24 H24A 109.5 . .
C23 C24 H24B 109.5 . .
H24A C24 H24B 109.5 . .
C23 C24 H24C 109.5 . .
H24A C24 H24C 109.5 . .
H24B C24 H24C 109.5 . .

loop_
_geom_bond_atom_site_label_1
_geom_bond_atom_site_label_2
_geom_bond_distance
_geom_bond_site_symmetry_2
Mn1 O1 2.056(2) 2_656
Mn1 O1 2.058(2) .
Mn1 N2 2.300(2) .
Mn1 N1 2.300(2) .
Mn1 N4 2.387(2) .
Mn1 N3 2.410(2) .
Mn1 Mn1 3.1158(10) 2_656
Cl1 O5 1.409(3) .
Cl1 O2 1.436(2) .
Cl1 O3 1.439(2) .
Cl1 O4 1.442(2) .
O1 H4 0.69(3) .
N1 C3 1.481(3) .
N1 C12 1.481(3) .
N1 C1 1.490(3) .
N2 C22 1.474(3) .
N2 C13 1.478(3) .
N2 C2 1.489(3) .
N3 C4 1.318(3) .
N3 C10 1.380(3) .
N4 C14 1.317(3) .
N4 C20 1.377(3) .
N5 C5 1.311(4) .
N5 C11 1.367(4) .
N6 C15 1.308(4) .
N6 C21 1.365(4) .
N7 C23 1.121(5) .
C1 C2 1.512(4) .
C1 H1A 0.9900 .
C1 H1B 0.9900 .
C2 H2A 0.9900 .
C2 H2B 0.9900 .
C3 C4 1.498(4) .
C3 H3A 0.9900 .
C3 H3B 0.9900 .
C4 C5 1.418(4) .
C5 H5 0.9500 .
C6 C7 1.365(4) .
C6 C11 1.412(4) .
C6 H6 0.9500 .
C7 C8 1.402(4) .
C7 H7 0.9500 .
C8 C9 1.374(4) .
C8 H8 0.9500 .
C9 C10 1.404(4) .
C9 H9 0.9500 .
C10 C11 1.415(4) .
C12 H12A 0.9800 .
C12 H12B 0.9800 .
C12 H12C 0.9800 .
C13 C14 1.511(4) .
C13 H13A 0.9900 .
C13 H13B 0.9900 .
C14 C15 1.416(4) .
C15 H15 0.9500 .
C16 C17 1.361(4) .
C16 C21 1.414(4) .
C16 H16 0.9500 .
C17 C18 1.410(4) .
C17 H17 0.9500 .
C18 C19 1.367(4) .
C18 H18 0.9500 .
C19 C20 1.407(4) .
C19 H19 0.9500 .
C20 C21 1.413(4) .
C22 H22A 0.9800 .
C22 H22B 0.9800 .
C22 H22C 0.9800 .
C23 C24 1.421(5) .
C24 H24A 0.9800 .
C24 H24B 0.9800 .
C24 H24C 0.9800 .

loop_
_geom_hbond_atom_site_label_D
_geom_hbond_atom_site_label_H
_geom_hbond_atom_site_label_A
_geom_hbond_site_symmetry_D
_geom_hbond_site_symmetry_H
_geom_hbond_site_symmetry_A
_geom_hbond_distance_DA
_geom_hbond_distance_DH
_geom_hbond_distance_HA
_geom_hbond_angle_DHA
_geom_hbond_publ_flag
O1 H4 N7 . . . 2.932(5) 0.693 2.240 176.9 no

loop_
_geom_torsion_atom_site_label_1
_geom_torsion_atom_site_label_2
_geom_torsion_atom_site_label_3
_geom_torsion_atom_site_label_4
_geom_torsion
_geom_torsion_site_symmetry_1
_geom_torsion_site_symmetry_2
_geom_torsion_site_symmetry_3
_geom_torsion_site_symmetry_4
C3 N1 C1 C2 156.8(2) . . . .
C12 N1 C1 C2 -83.6(3) . . . .
Mn1 N1 C1 C2 41.2(2) . . . .
C22 N2 C2 C1 -80.6(3) . . . .
C13 N2 C2 C1 159.3(2) . . . .
Mn1 N2 C2 C1 44.5(2) . . . .
N1 C1 C2 N2 -60.8(3) . . . .
C12 N1 C3 C4 170.4(2) . . . .
C1 N1 C3 C4 -69.0(3) . . . .
Mn1 N1 C3 C4 46.9(2) . . . .
C10 N3 C4 C5 -0.1(4) . . . .
Mn1 N3 C4 C5 174.2(2) . . . .
C10 N3 C4 C3 -178.8(2) . . . .
Mn1 N3 C4 C3 -4.5(3) . . . .
N1 C3 C4 N3 -29.0(3) . . . .
N1 C3 C4 C5 152.3(2) . . . .
C11 N5 C5 C4 0.6(4) . . . .
N3 C4 C5 N5 0.0(4) . . . .
C3 C4 C5 N5 178.7(3) . . . .
C11 C6 C7 C8 -0.4(5) . . . .
C6 C7 C8 C9 -0.5(5) . . . .
C7 C8 C9 C10 1.3(5) . . . .
C4 N3 C10 C9 -178.7(3) . . . .
Mn1 N3 C10 C9 8.3(4) . . . .
C4 N3 C10 C11 -0.2(4) . . . .
Mn1 N3 C10 C11 -173.13(19) . . . .
C8 C9 C10 N3 177.3(3) . . . .
C8 C9 C10 C11 -1.2(4) . . . .
C5 N5 C11 C6 178.0(3) . . . .
C5 N5 C11 C10 -0.9(4) . . . .
C7 C6 C11 N5 -178.5(3) . . . .
C7 C6 C11 C10 0.4(4) . . . .
N3 C10 C11 N5 0.8(4) . . . .
C9 C10 C11 N5 179.3(3) . . . .
N3 C10 C11 C6 -178.1(3) . . . .
C9 C10 C11 C6 0.4(4) . . . .
C22 N2 C13 C14 170.4(2) . . . .
C2 N2 C13 C14 -68.3(3) . . . .
Mn1 N2 C13 C14 45.8(2) . . . .
C20 N4 C14 C15 -1.5(3) . . . .
Mn1 N4 C14 C15 171.62(19) . . . .
C20 N4 C14 C13 179.9(2) . . . .
Mn1 N4 C14 C13 -7.0(3) . . . .
N2 C13 C14 N4 -26.6(3) . . . .
N2 C13 C14 C15 154.8(2) . . . .
C21 N6 C15 C14 -0.8(4) . . . .
N4 C14 C15 N6 1.9(4) . . . .
C13 C14 C15 N6 -179.5(2) . . . .
C21 C16 C17 C18 -0.2(4) . . . .
C16 C17 C18 C19 0.4(5) . . . .
C17 C18 C19 C20 -0.2(4) . . . .
C14 N4 C20 C19 -179.4(2) . . . .
Mn1 N4 C20 C19 9.0(3) . . . .
C14 N4 C20 C21 0.3(3) . . . .
Mn1 N4 C20 C21 -171.31(17) . . . .
C18 C19 C20 N4 179.5(2) . . . .
C18 C19 C20 C21 -0.2(4) . . . .
C15 N6 C21 C20 -0.4(4) . . . .
C15 N6 C21 C16 179.6(2) . . . .
N4 C20 C21 N6 0.8(4) . . . .
C19 C20 C21 N6 -179.6(2) . . . .
N4 C20 C21 C16 -179.3(2) . . . .
C19 C20 C21 C16 0.4(4) . . . .
C17 C16 C21 N6 179.8(3) . . . .
C17 C16 C21 C20 -0.2(4) . . . .
